data_1558492
loop_
_publ_author_name
'Szukalski, Adam'
'Haupa, Karolina A.'
'Janczak, Jan'
'Przyby\/l, Bartosz'
'Sznitko, Lech'
'My\'sliwiec, Jaros\/law'

_publ_section_title
;
 Lasing Properties Activation by Constitutional Isomerism of an
 Electron-Accepting Group
;
_journal_issue 25
_journal_name_full 'The Journal of Physical Chemistry C'
_journal_page_first 13845
_journal_page_last 13857
_journal_paper_doi 10.1021/acs.jpcc.0c01054
_journal_volume 124
_journal_year 2020
_chemical_formula_moiety 'C19 H14 N4'
_chemical_formula_sum 'C19 H14 N4'
_chemical_formula_weight 298.34
_space_group_crystal_system monoclinic
_space_group_IT_number 15
_space_group_name_Hall '-C 2yc'
_space_group_name_H-M_alt 'C 1 2/c 1'
_atom_sites_solution_hydrogens geom
_atom_sites_solution_primary direct
_atom_sites_solution_secondary difmap
_audit_creation_method SHELXL-2014/7
_cell_angle_alpha 90
_cell_angle_beta 105.092(4)
_cell_angle_gamma 90
_cell_formula_units_Z 8
_cell_length_a 27.9461(11)
_cell_length_b 8.4289(3)
_cell_length_c 13.7881(6)
_cell_measurement_reflns_used 1762
_cell_measurement_temperature 295(2)
_cell_measurement_theta_max 29.63
_cell_measurement_theta_min 2.53
_cell_volume 3135.8(2)
_computing_cell_refinement
;
CrysAlis Red 1.171.38.41 (Rigaku Oxford Diffraction, 2015)
;
_computing_data_collection
;
CrysAlis CCD 1.171.38.41 (Rigaku Oxford Diffraction, 2015)
;
_computing_data_reduction
;
CrysAlis Red 1.171.38.41 (Rigaku Oxford Diffraction, 2015)
;
_computing_molecular_graphics
;
Brandenburg & Putz (2006). Diamond 3.0. Crystal and Molecular
Structure Visualisation, University of Bonn, Germany
;
_computing_publication_material 'SHELXL-2014/7 (Sheldrick, 2014)'
_computing_structure_refinement 'SHELXL-2014/7 (Sheldrick, 2014)'
_computing_structure_solution 'SHELXS97 (Sheldrick, 1997)'
_diffrn_ambient_temperature 295(2)
_diffrn_detector_area_resol_mean 10.6249
_diffrn_measured_fraction_theta_full 0.991
_diffrn_measured_fraction_theta_max 0.943
_diffrn_measurement_device_type 'KUMA KM-4 with CCD detector'
_diffrn_measurement_method \w-scan
_diffrn_radiation_type MoK\a
_diffrn_radiation_wavelength 0.71073
_diffrn_reflns_av_R_equivalents 0.0330
_diffrn_reflns_av_unetI/netI 0.0422
_diffrn_reflns_Laue_measured_fraction_full 0.991
_diffrn_reflns_Laue_measured_fraction_max 0.943
_diffrn_reflns_limit_h_max 38
_diffrn_reflns_limit_h_min -37
_diffrn_reflns_limit_k_max 10
_diffrn_reflns_limit_k_min -11
_diffrn_reflns_limit_l_max 19
_diffrn_reflns_limit_l_min -16
_diffrn_reflns_number 21248
_diffrn_reflns_point_group_measured_fraction_full 0.991
_diffrn_reflns_point_group_measured_fraction_max 0.943
_diffrn_reflns_theta_full 28.750
_diffrn_reflns_theta_max 29.628
_diffrn_reflns_theta_min 2.532
_diffrn_source 'fine-focus sealed X-ray tube'
_exptl_absorpt_coefficient_mu 0.078
_exptl_absorpt_correction_T_max 1.0000
_exptl_absorpt_correction_T_min 0.9734
_exptl_absorpt_correction_type multi-scan
_exptl_absorpt_process_details
;
CrysAlisPro 1.171.38.41 (Rigaku Oxford Diffraction, 2015)
Empirical absorption correction using spherical harmonics,
 implemented in SCALE3 ABSPACK scaling algorithm.
;
_exptl_crystal_colour red-orange
_exptl_crystal_density_diffrn 1.264
_exptl_crystal_description parallelepiped
_exptl_crystal_F_000 1248
_exptl_crystal_size_max 0.260
_exptl_crystal_size_mid 0.220
_exptl_crystal_size_min 0.210
_refine_diff_density_max 0.112
_refine_diff_density_min -0.129
_refine_diff_density_rms 0.023
_refine_ls_extinction_method none
_refine_ls_goodness_of_fit_ref 1.001
_refine_ls_hydrogen_treatment constr
_refine_ls_matrix_type full
_refine_ls_number_parameters 208
_refine_ls_number_reflns 4182
_refine_ls_number_restraints 0
_refine_ls_restrained_S_all 1.001
_refine_ls_R_factor_all 0.0862
_refine_ls_R_factor_gt 0.0373
_refine_ls_shift/su_max 0.001
_refine_ls_shift/su_mean 0.000
_refine_ls_structure_factor_coef Fsqd
_refine_ls_weighting_details 'w=1/[\s^2^(Fo^2^)+(0.0380P)^2^] where P=(Fo^2^+2Fc^2^)/3'
_refine_ls_weighting_scheme calc
_refine_ls_wR_factor_gt 0.0806
_refine_ls_wR_factor_ref 0.0877
_reflns_Friedel_coverage 0.000
_reflns_number_gt 2350
_reflns_number_total 4182
_reflns_threshold_expression 'I > 2\s(I)'
_cod_data_source_file jp0c01054_si_003.cif
_cod_data_source_block Py-oCNCN
_cod_depositor_comments 'Adding full bibliography for 1558491--1558492.cif.'
_cod_original_sg_symbol_H-M 'C 2/c'
_cod_database_code 1558492
_shelx_shelxl_version_number 2014/7
_shelx_space_group_comment
;
The symmetry employed for this shelxl refinement is uniquely defined
by the following loop, which should always be used as a source of
symmetry information in preference to the above space-group names.
They are only intended as comments.
;
_shelx_estimated_absorpt_t_min 0.980
_shelx_estimated_absorpt_t_max 0.984
_exptl_absorpt_special_details
;
Empirical correction (ABSPACK) includes:
- Absorption correction using spherical harmonics
- Frame scaling
;

loop_
_space_group_symop_operation_xyz
'x, y, z'
'-x, y, -z+1/2'
'x+1/2, y+1/2, z'
'-x+1/2, y+1/2, -z+1/2'
'-x, -y, -z'
'x, -y, z-1/2'
'-x+1/2, -y+1/2, -z'
'x+1/2, -y+1/2, z-1/2'

loop_
_atom_site_label
_atom_site_type_symbol
_atom_site_fract_x
_atom_site_fract_y
_atom_site_fract_z
_atom_site_U_iso_or_equiv
_atom_site_adp_type
_atom_site_occupancy
_atom_site_site_symmetry_order
_atom_site_calc_flag
_atom_site_refinement_flags_posn
_atom_site_refinement_flags_adp
_atom_site_refinement_flags_occupancy
_atom_site_disorder_assembly
_atom_site_disorder_group
C1 C 0.55827(4) 0.84853(12) 0.10719(9) 0.0441(3) Uani 1 1 d . . . . .
C2 C 0.59451(4) 0.95445(13) 0.09526(10) 0.0549(3) Uani 1 1 d . . . . .
H2 H 0.5982 0.9774 0.0316 0.066 Uiso 1 1 calc R U . . .
C3 C 0.62520(5) 1.02554(14) 0.17985(11) 0.0627(4) Uani 1 1 d . . . . .
H3 H 0.6494 1.0968 0.1722 0.075 Uiso 1 1 calc R U . . .
C4 C 0.62050(5) 0.99259(14) 0.27429(11) 0.0618(3) Uani 1 1 d . . . . .
H4 H 0.6410 1.0421 0.3302 0.074 Uiso 1 1 calc R U . . .
C5 C 0.58534(4) 0.88590(15) 0.28543(9) 0.0571(3) Uani 1 1 d . . . . .
H5 H 0.5823 0.8622 0.3494 0.069 Uiso 1 1 calc R U . . .
C6 C 0.55447(4) 0.81330(13) 0.20317(9) 0.0509(3) Uani 1 1 d . . . . .
H6 H 0.5310 0.7404 0.2120 0.061 Uiso 1 1 calc R U . . .
N1 N 0.52631(3) 0.77729(11) 0.02357(7) 0.0518(3) Uani 1 1 d . . . . .
N2 N 0.48457(3) 0.70320(11) 0.03233(7) 0.0461(2) Uani 1 1 d . . . . .
C7 C 0.45815(4) 0.66194(12) -0.05648(8) 0.0414(3) Uani 1 1 d . . . . .
C8 C 0.48287(4) 0.70377(14) -0.13790(9) 0.0533(3) Uani 1 1 d . . . . .
H8A H 0.4610 0.7651 -0.1908 0.080 Uiso 1 1 calc R U . . .
H8B H 0.4935 0.6094 -0.1668 0.080 Uiso 1 1 calc R U . . .
C9 C 0.52704(4) 0.80225(15) -0.08107(8) 0.0531(3) Uani 1 1 d . . . . .
H9A H 0.5577 0.7641 -0.0933 0.080 Uiso 1 1 calc R U . . .
H9B H 0.5228 0.9134 -0.0994 0.080 Uiso 1 1 calc R U . . .
C10 C 0.41189(4) 0.58489(12) -0.06402(8) 0.0423(3) Uani 1 1 d . . . . .
H10 H 0.4043 0.5645 -0.0034 0.051 Uiso 1 1 calc R U . . .
C11 C 0.37755(4) 0.53752(12) -0.14754(8) 0.0416(3) Uani 1 1 d . . . . .
C12 C 0.33033(4) 0.46098(12) -0.14464(8) 0.0420(3) Uani 1 1 d . . . . .
C13 C 0.30133(4) 0.51569(12) -0.08227(8) 0.0442(3) Uani 1 1 d . . . . .
C14 C 0.25831(4) 0.43608(15) -0.07812(9) 0.0570(3) Uani 1 1 d . . . . .
H14 H 0.2395 0.4731 -0.0363 0.068 Uiso 1 1 calc R U . . .
C15 C 0.24351(5) 0.30312(16) -0.13557(11) 0.0654(4) Uani 1 1 d . . . . .
H15 H 0.2151 0.2485 -0.1317 0.079 Uiso 1 1 calc R U . . .
C16 C 0.27099(5) 0.25135(16) -0.19883(11) 0.0689(4) Uani 1 1 d . . . . .
H16 H 0.2608 0.1621 -0.2385 0.083 Uiso 1 1 calc R U . . .
C17 C 0.31326(4) 0.33003(14) -0.20411(9) 0.0565(3) Uani 1 1 d . . . . .
H17 H 0.3308 0.2945 -0.2487 0.068 Uiso 1 1 calc R U . . .
C18 C 0.38487(4) 0.55431(13) -0.24649(10) 0.0519(3) Uani 1 1 d . . . . .
N3 N 0.38800(4) 0.56578(14) -0.32708(9) 0.0763(4) Uani 1 1 d . . . . .
C19 C 0.31286(4) 0.66235(16) -0.02794(9) 0.0556(3) Uani 1 1 d . . . . .
N4 N 0.31989(4) 0.78177(15) 0.01222(10) 0.0831(4) Uani 1 1 d . . . . .

loop_
_atom_site_aniso_label
_atom_site_aniso_U_11
_atom_site_aniso_U_22
_atom_site_aniso_U_33
_atom_site_aniso_U_23
_atom_site_aniso_U_13
_atom_site_aniso_U_12
C1 0.0372(6) 0.0456(6) 0.0517(7) 0.0034(5) 0.0157(5) 0.0048(5)
C2 0.0486(7) 0.0510(7) 0.0658(8) 0.0148(6) 0.0161(6) 0.0033(6)
C3 0.0517(7) 0.0455(7) 0.0866(10) 0.0093(7) 0.0101(7) -0.0044(6)
C4 0.0563(8) 0.0513(7) 0.0718(10) -0.0066(7) 0.0058(7) 0.0006(6)
C5 0.0552(7) 0.0622(8) 0.0550(8) -0.0056(6) 0.0162(6) 0.0047(6)
C6 0.0446(6) 0.0550(7) 0.0572(8) -0.0023(6) 0.0208(6) -0.0032(5)
N1 0.0454(5) 0.0675(6) 0.0469(6) 0.0039(5) 0.0200(5) -0.0083(5)
N2 0.0410(5) 0.0537(6) 0.0465(6) 0.0029(4) 0.0165(4) -0.0003(4)
C7 0.0421(6) 0.0456(6) 0.0388(6) 0.0023(5) 0.0149(5) 0.0069(5)
C8 0.0537(7) 0.0652(8) 0.0456(7) 0.0036(6) 0.0212(6) 0.0032(6)
C9 0.0507(7) 0.0630(8) 0.0517(7) 0.0080(6) 0.0246(6) 0.0048(6)
C10 0.0455(6) 0.0446(6) 0.0395(6) 0.0023(5) 0.0162(5) 0.0072(5)
C11 0.0482(6) 0.0403(6) 0.0383(6) 0.0004(5) 0.0148(5) 0.0071(5)
C12 0.0432(6) 0.0403(6) 0.0399(6) 0.0010(5) 0.0059(5) 0.0065(5)
C13 0.0455(6) 0.0451(6) 0.0404(6) 0.0008(5) 0.0082(5) 0.0042(5)
C14 0.0491(7) 0.0639(8) 0.0592(8) 0.0045(6) 0.0163(6) 0.0043(6)
C15 0.0501(7) 0.0614(8) 0.0801(10) 0.0019(7) 0.0084(7) -0.0077(6)
C16 0.0610(8) 0.0583(8) 0.0795(10) -0.0195(7) 0.0040(7) -0.0048(7)
C17 0.0556(8) 0.0538(7) 0.0587(8) -0.0126(6) 0.0126(6) 0.0025(6)
C18 0.0598(7) 0.0490(7) 0.0473(8) -0.0036(6) 0.0144(6) 0.0009(6)
N3 0.0995(9) 0.0834(8) 0.0492(7) -0.0070(6) 0.0254(6) -0.0169(7)
C19 0.0494(7) 0.0644(8) 0.0559(8) -0.0116(7) 0.0187(6) 0.0051(6)
N4 0.0729(8) 0.0825(9) 0.0957(10) -0.0389(7) 0.0252(7) 0.0009(7)

loop_
_atom_type_symbol
_atom_type_description
_atom_type_scat_dispersion_real
_atom_type_scat_dispersion_imag
_atom_type_scat_source
C C 0.0033 0.0016 'International Tables Vol C Tables 4.2.6.8 and 6.1.1.4'
H H 0.0000 0.0000 'International Tables Vol C Tables 4.2.6.8 and 6.1.1.4'
N N 0.0061 0.0033 'International Tables Vol C Tables 4.2.6.8 and 6.1.1.4'

loop_
_geom_angle_atom_site_label_1
_geom_angle_atom_site_label_2
_geom_angle_atom_site_label_3
_geom_angle
_geom_angle_site_symmetry_1
_geom_angle_site_symmetry_3
_geom_angle_publ_flag
C6 C1 C2 119.27(11) . . ?
C6 C1 N1 120.28(10) . . ?
C2 C1 N1 120.45(10) . . ?
C3 C2 C1 119.10(11) . . ?
C3 C2 H2 120.5 . . ?
C1 C2 H2 120.5 . . ?
C4 C3 C2 121.24(12) . . ?
C4 C3 H3 119.4 . . ?
C2 C3 H3 119.4 . . ?
C5 C4 C3 119.24(12) . . ?
C5 C4 H4 120.4 . . ?
C3 C4 H4 120.4 . . ?
C4 C5 C6 120.88(12) . . ?
C4 C5 H5 119.6 . . ?
C6 C5 H5 119.6 . . ?
C5 C6 C1 120.25(11) . . ?
C5 C6 H6 119.9 . . ?
C1 C6 H6 119.9 . . ?
N2 N1 C1 120.29(9) . . ?
N2 N1 C9 112.77(9) . . ?
C1 N1 C9 125.59(9) . . ?
C7 N2 N1 109.25(9) . . ?
N2 C7 C10 118.14(9) . . ?
N2 C7 C8 112.39(9) . . ?
C10 C7 C8 129.47(10) . . ?
C7 C8 C9 102.22(9) . . ?
C7 C8 H8A 111.3 . . ?
C9 C8 H8A 111.3 . . ?
C7 C8 H8B 111.3 . . ?
C9 C8 H8B 111.3 . . ?
H8A C8 H8B 109.2 . . ?
N1 C9 C8 102.20(9) . . ?
N1 C9 H9A 111.3 . . ?
C8 C9 H9A 111.3 . . ?
N1 C9 H9B 111.3 . . ?
C8 C9 H9B 111.3 . . ?
H9A C9 H9B 109.2 . . ?
C11 C10 C7 128.68(10) . . ?
C11 C10 H10 115.7 . . ?
C7 C10 H10 115.7 . . ?
C10 C11 C18 122.27(10) . . ?
C10 C11 C12 123.08(10) . . ?
C18 C11 C12 114.64(9) . . ?
C17 C12 C13 117.39(10) . . ?
C17 C12 C11 120.28(10) . . ?
C13 C12 C11 122.32(9) . . ?
C14 C13 C12 120.64(10) . . ?
C14 C13 C19 118.17(10) . . ?
C12 C13 C19 120.98(10) . . ?
C15 C14 C13 120.25(11) . . ?
C15 C14 H14 119.9 . . ?
C13 C14 H14 119.9 . . ?
C14 C15 C16 119.42(12) . . ?
C14 C15 H15 120.3 . . ?
C16 C15 H15 120.3 . . ?
C17 C16 C15 120.72(12) . . ?
C17 C16 H16 119.6 . . ?
C15 C16 H16 119.6 . . ?
C16 C17 C12 121.50(12) . . ?
C16 C17 H17 119.3 . . ?
C12 C17 H17 119.3 . . ?
N3 C18 C11 176.26(13) . . ?
N4 C19 C13 176.61(14) . . ?

loop_
_geom_bond_atom_site_label_1
_geom_bond_atom_site_label_2
_geom_bond_distance
_geom_bond_site_symmetry_2
_geom_bond_publ_flag
C1 C6 1.3871(15) . ?
C1 C2 1.3915(15) . ?
C1 N1 1.3968(14) . ?
C2 C3 1.3908(17) . ?
C2 H2 0.9300 . ?
C3 C4 1.3708(17) . ?
C3 H3 0.9300 . ?
C4 C5 1.3700(17) . ?
C4 H4 0.9300 . ?
C5 C6 1.3767(16) . ?
C5 H5 0.9300 . ?
C6 H6 0.9300 . ?
N1 N2 1.3561(12) . ?
N1 C9 1.4634(14) . ?
N2 C7 1.3017(13) . ?
C7 C10 1.4262(14) . ?
C7 C8 1.5053(14) . ?
C8 C9 1.5241(16) . ?
C8 H8A 0.9700 . ?
C8 H8B 0.9700 . ?
C9 H9A 0.9700 . ?
C9 H9B 0.9700 . ?
C10 C11 1.3531(14) . ?
C10 H10 0.9300 . ?
C11 C18 1.4382(16) . ?
C11 C12 1.4789(15) . ?
C12 C17 1.3836(15) . ?
C12 C13 1.4042(14) . ?
C13 C14 1.3911(15) . ?
C13 C19 1.4379(16) . ?
C14 C15 1.3726(17) . ?
C14 H14 0.9300 . ?
C15 C16 1.3747(18) . ?
C15 H15 0.9300 . ?
C16 C17 1.3731(17) . ?
C16 H16 0.9300 . ?
C17 H17 0.9300 . ?
C18 N3 1.1412(13) . ?
C19 N4 1.1409(14) . ?

loop_
_geom_torsion_atom_site_label_1
_geom_torsion_atom_site_label_2
_geom_torsion_atom_site_label_3
_geom_torsion_atom_site_label_4
_geom_torsion
_geom_torsion_site_symmetry_1
_geom_torsion_site_symmetry_2
_geom_torsion_site_symmetry_3
_geom_torsion_site_symmetry_4
_geom_torsion_publ_flag
C6 C1 C2 C3 -1.65(16) . . . . ?
N1 C1 C2 C3 178.89(10) . . . . ?
C1 C2 C3 C4 0.29(17) . . . . ?
C2 C3 C4 C5 0.92(18) . . . . ?
C3 C4 C5 C6 -0.77(18) . . . . ?
C4 C5 C6 C1 -0.61(17) . . . . ?
C2 C1 C6 C5 1.82(16) . . . . ?
N1 C1 C6 C5 -178.72(10) . . . . ?
C6 C1 N1 N2 15.32(15) . . . . ?
C2 C1 N1 N2 -165.23(10) . . . . ?
C6 C1 N1 C9 -178.91(10) . . . . ?
C2 C1 N1 C9 0.54(16) . . . . ?
C1 N1 N2 C7 172.97(9) . . . . ?
C9 N1 N2 C7 5.49(12) . . . . ?
N1 N2 C7 C10 -178.64(9) . . . . ?
N1 N2 C7 C8 2.01(12) . . . . ?
N2 C7 C8 C9 -8.05(12) . . . . ?
C10 C7 C8 C9 172.70(11) . . . . ?
N2 N1 C9 C8 -10.13(12) . . . . ?
C1 N1 C9 C8 -176.82(10) . . . . ?
C7 C8 C9 N1 10.06(11) . . . . ?
N2 C7 C10 C11 177.04(10) . . . . ?
C8 C7 C10 C11 -3.74(18) . . . . ?
C7 C10 C11 C18 2.83(17) . . . . ?
C7 C10 C11 C12 -178.80(10) . . . . ?
C10 C11 C12 C17 -136.31(11) . . . . ?
C18 C11 C12 C17 42.17(14) . . . . ?
C10 C11 C12 C13 43.28(15) . . . . ?
C18 C11 C12 C13 -138.24(10) . . . . ?
C17 C12 C13 C14 2.63(15) . . . . ?
C11 C12 C13 C14 -176.97(10) . . . . ?
C17 C12 C13 C19 -171.92(10) . . . . ?
C11 C12 C13 C19 8.48(16) . . . . ?
C12 C13 C14 C15 -0.35(17) . . . . ?
C19 C13 C14 C15 174.35(11) . . . . ?
C13 C14 C15 C16 -1.41(18) . . . . ?
C14 C15 C16 C17 0.8(2) . . . . ?
C15 C16 C17 C12 1.6(2) . . . . ?
C13 C12 C17 C16 -3.27(17) . . . . ?
C11 C12 C17 C16 176.34(11) . . . . ?
